data_4122594
loop_
_publ_author_name
'Jiang, Juncong'
'G\'andara, Felipe'
'Zhang, Yue-Biao'
'Na, Kyungsu'
'Yaghi, Omar M.'
'Klemperer, Walter G.'

_publ_section_title
;
 Superacidity in sulfated metal-organic framework-808.
;
_journal_issue 37
_journal_name_full 'Journal of the American Chemical Society'
_journal_page_first 12844
_journal_page_last 12847
_journal_paper_doi 10.1021/ja507119n
_journal_volume 136
_journal_year 2014
_chemical_formula_moiety '0.06(C288 H96 O555.2 S38.4 Zr96), 7.15(O)'
_chemical_formula_sum 'C18 H6 O41.85 S2.4 Zr6'
_chemical_formula_weight 1516.09
_chemical_name_systematic
;
 ?
;
_space_group_crystal_system cubic
_space_group_IT_number 227
_space_group_name_Hall '-F 4vw 2vw 3'
_space_group_name_H-M_alt 'F d -3 m'
_symmetry_space_group_name_Hall '-F 4vw 2vw 3'
_symmetry_space_group_name_H-M 'F d -3 m :2'
_atom_sites_solution_hydrogens difmap
_audit_creation_date 2014-01-23
_audit_creation_method
;
Olex2 1.2
(compiled 2013.12.10 svn.r2850 for OlexSys, GUI svn.r4736)
;
_cell_angle_alpha 90
_cell_angle_beta 90
_cell_angle_gamma 90
_cell_formula_units_Z 16
_cell_length_a 35.324(17)
_cell_length_b 35.324(17)
_cell_length_c 35.324(17)
_cell_measurement_reflns_used 4226
_cell_measurement_temperature 100(2)
_cell_measurement_theta_max 26.108
_cell_measurement_theta_min 2.748
_cell_volume 44077(4)
_computing_molecular_graphics 'Olex2 (Dolomanov et al., 2009)'
_computing_publication_material 'Olex2 (Dolomanov et al., 2009)'
_computing_structure_refinement 'XL (Sheldrick, 2008)'
_diffrn_ambient_temperature 100.0
_diffrn_measured_fraction_theta_full 0.997
_diffrn_measured_fraction_theta_max 0.994
_diffrn_measurement_device_type 'Bruker APEX-II CCD'
_diffrn_measurement_method '\f and \w scans'
_diffrn_radiation_wavelength 0.7749
_diffrn_reflns_av_R_equivalents 0.1869
_diffrn_reflns_av_unetI/netI 0.0393
_diffrn_reflns_Laue_measured_fraction_full 0.997
_diffrn_reflns_Laue_measured_fraction_max 0.994
_diffrn_reflns_limit_h_max 44
_diffrn_reflns_limit_h_min -45
_diffrn_reflns_limit_k_max 45
_diffrn_reflns_limit_k_min -45
_diffrn_reflns_limit_l_max 44
_diffrn_reflns_limit_l_min -45
_diffrn_reflns_number 97539
_diffrn_reflns_point_group_measured_fraction_full 0.997
_diffrn_reflns_point_group_measured_fraction_max 0.994
_diffrn_reflns_theta_full 27.706
_diffrn_reflns_theta_max 30.166
_diffrn_reflns_theta_min 2.740
_diffrn_source Synchrochon
_diffrn_standards_number 0
_exptl_absorpt_coefficient_mu 0.817
_exptl_absorpt_correction_T_max 0.9910
_exptl_absorpt_correction_T_min 0.8260
_exptl_absorpt_correction_type multi-scan
_exptl_absorpt_process_details
;
SADABS-2012/1 (Bruker,2012) was used for absorption correction.
wR2(int) was 0.1291 before and 0.0830 after correction.
The Ratio of minimum to maximum transmission is 0.8335.
The \l/2 correction factor is 0.0015.
;
_exptl_crystal_colour colourless
_exptl_crystal_colour_primary colourless
_exptl_crystal_density_diffrn 0.914
_exptl_crystal_description octahedral
_exptl_crystal_F_000 11635
_exptl_crystal_size_max 0.02
_exptl_crystal_size_mid 0.015
_exptl_crystal_size_min 0.015
_refine_diff_density_max 0.860
_refine_diff_density_min -0.668
_refine_diff_density_rms 0.116
_refine_ls_extinction_method none
_refine_ls_goodness_of_fit_ref 1.092
_refine_ls_hydrogen_treatment mixed
_refine_ls_matrix_type full
_refine_ls_number_parameters 104
_refine_ls_number_reflns 2397
_refine_ls_number_restraints 0
_refine_ls_restrained_S_all 1.092
_refine_ls_R_factor_all 0.0763
_refine_ls_R_factor_gt 0.0512
_refine_ls_shift/su_max 0.078
_refine_ls_shift/su_mean 0.005
_refine_ls_structure_factor_coef Fsqd
_refine_ls_weighting_details 'w=1/[\s^2^(Fo^2^)+(0.0937P)^2^+322.7738P] where P=(Fo^2^+2Fc^2^)/3'
_refine_ls_weighting_scheme calc
_refine_ls_wR_factor_gt 0.1501
_refine_ls_wR_factor_ref 0.1662
_reflns_Friedel_coverage 0.000
_reflns_number_gt 1797
_reflns_number_total 2397
_reflns_threshold_expression 'I > 2\s(I)'
_cod_data_source_file ja507119n_si_002.cif
_cod_data_source_block MOF-808-2.3SO4
_cod_depositor_comments 'Adding full bibliography for 4122594.cif.'
_cod_original_cell_volume 44078(63)
_cod_original_formula_sum 'C18 H6 O41.85 S2.40 Zr6'
_cod_database_code 4122594
_shelxl_version_number 2013-4
_shelx_space_group_comment
;
The symmetry employed for this shelxl refinement is uniquely defined
by the following loop, which should always be used as a source of
symmetry information in preference to the above space-group names.
They are only intended as comments.
;
_olex2_refinement_description
;
1. Others
 Fixed Sof: O1(0.08333) O3(0.25) S1(0.1) O5(0.08333) O7(0.25) O8(0.1) O10(0.5)
 O11(0.5) O4(0.04167) O14(0.25) O15(0.125) S2(0.1) O13(0.0625) O6(0.04167)
 O9(0.2)
;

loop_
_space_group_symop_operation_xyz
'x, y, z'
'-x+3/4, -y+1/4, z+1/2'
'-x+1/4, y+1/2, -z+3/4'
'x+1/2, -y+3/4, -z+1/4'
'z, x, y'
'z+1/2, -x+3/4, -y+1/4'
'-z+3/4, -x+1/4, y+1/2'
'-z+1/4, x+1/2, -y+3/4'
'y, z, x'
'-y+1/4, z+1/2, -x+3/4'
'y+1/2, -z+3/4, -x+1/4'
'-y+3/4, -z+1/4, x+1/2'
'y+3/4, x+1/4, -z+1/2'
'-y, -x, -z'
'y+1/4, -x+1/2, z+3/4'
'-y+1/2, x+3/4, z+1/4'
'x+3/4, z+1/4, -y+1/2'
'-x+1/2, z+3/4, y+1/4'
'-x, -z, -y'
'x+1/4, -z+1/2, y+3/4'
'z+3/4, y+1/4, -x+1/2'
'z+1/4, -y+1/2, x+3/4'
'-z+1/2, y+3/4, x+1/4'
'-z, -y, -x'
'x, y+1/2, z+1/2'
'-x+3/4, -y+3/4, z+1'
'-x+1/4, y+1, -z+5/4'
'x+1/2, -y+5/4, -z+3/4'
'z, x+1/2, y+1/2'
'z+1/2, -x+5/4, -y+3/4'
'-z+3/4, -x+3/4, y+1'
'-z+1/4, x+1, -y+5/4'
'y, z+1/2, x+1/2'
'-y+1/4, z+1, -x+5/4'
'y+1/2, -z+5/4, -x+3/4'
'-y+3/4, -z+3/4, x+1'
'y+3/4, x+3/4, -z+1'
'-y, -x+1/2, -z+1/2'
'y+1/4, -x+1, z+5/4'
'-y+1/2, x+5/4, z+3/4'
'x+3/4, z+3/4, -y+1'
'-x+1/2, z+5/4, y+3/4'
'-x, -z+1/2, -y+1/2'
'x+1/4, -z+1, y+5/4'
'z+3/4, y+3/4, -x+1'
'z+1/4, -y+1, x+5/4'
'-z+1/2, y+5/4, x+3/4'
'-z, -y+1/2, -x+1/2'
'x+1/2, y, z+1/2'
'-x+5/4, -y+1/4, z+1'
'-x+3/4, y+1/2, -z+5/4'
'x+1, -y+3/4, -z+3/4'
'z+1/2, x, y+1/2'
'z+1, -x+3/4, -y+3/4'
'-z+5/4, -x+1/4, y+1'
'-z+3/4, x+1/2, -y+5/4'
'y+1/2, z, x+1/2'
'-y+3/4, z+1/2, -x+5/4'
'y+1, -z+3/4, -x+3/4'
'-y+5/4, -z+1/4, x+1'
'y+5/4, x+1/4, -z+1'
'-y+1/2, -x, -z+1/2'
'y+3/4, -x+1/2, z+5/4'
'-y+1, x+3/4, z+3/4'
'x+5/4, z+1/4, -y+1'
'-x+1, z+3/4, y+3/4'
'-x+1/2, -z, -y+1/2'
'x+3/4, -z+1/2, y+5/4'
'z+5/4, y+1/4, -x+1'
'z+3/4, -y+1/2, x+5/4'
'-z+1, y+3/4, x+3/4'
'-z+1/2, -y, -x+1/2'
'x+1/2, y+1/2, z'
'-x+5/4, -y+3/4, z+1/2'
'-x+3/4, y+1, -z+3/4'
'x+1, -y+5/4, -z+1/4'
'z+1/2, x+1/2, y'
'z+1, -x+5/4, -y+1/4'
'-z+5/4, -x+3/4, y+1/2'
'-z+3/4, x+1, -y+3/4'
'y+1/2, z+1/2, x'
'-y+3/4, z+1, -x+3/4'
'y+1, -z+5/4, -x+1/4'
'-y+5/4, -z+3/4, x+1/2'
'y+5/4, x+3/4, -z+1/2'
'-y+1/2, -x+1/2, -z'
'y+3/4, -x+1, z+3/4'
'-y+1, x+5/4, z+1/4'
'x+5/4, z+3/4, -y+1/2'
'-x+1, z+5/4, y+1/4'
'-x+1/2, -z+1/2, -y'
'x+3/4, -z+1, y+3/4'
'z+5/4, y+3/4, -x+1/2'
'z+3/4, -y+1, x+3/4'
'-z+1, y+5/4, x+1/4'
'-z+1/2, -y+1/2, -x'
'-x, -y, -z'
'x-3/4, y-1/4, -z-1/2'
'x-1/4, -y-1/2, z-3/4'
'-x-1/2, y-3/4, z-1/4'
'-z, -x, -y'
'-z-1/2, x-3/4, y-1/4'
'z-3/4, x-1/4, -y-1/2'
'z-1/4, -x-1/2, y-3/4'
'-y, -z, -x'
'y-1/4, -z-1/2, x-3/4'
'-y-1/2, z-3/4, x-1/4'
'y-3/4, z-1/4, -x-1/2'
'-y-3/4, -x-1/4, z-1/2'
'y, x, z'
'-y-1/4, x-1/2, -z-3/4'
'y-1/2, -x-3/4, -z-1/4'
'-x-3/4, -z-1/4, y-1/2'
'x-1/2, -z-3/4, -y-1/4'
'x, z, y'
'-x-1/4, z-1/2, -y-3/4'
'-z-3/4, -y-1/4, x-1/2'
'-z-1/4, y-1/2, -x-3/4'
'z-1/2, -y-3/4, -x-1/4'
'z, y, x'
'-x, -y+1/2, -z+1/2'
'x-3/4, y+1/4, -z'
'x-1/4, -y, z-1/4'
'-x-1/2, y-1/4, z+1/4'
'-z, -x+1/2, -y+1/2'
'-z-1/2, x-1/4, y+1/4'
'z-3/4, x+1/4, -y'
'z-1/4, -x, y-1/4'
'-y, -z+1/2, -x+1/2'
'y-1/4, -z, x-1/4'
'-y-1/2, z-1/4, x+1/4'
'y-3/4, z+1/4, -x'
'-y-3/4, -x+1/4, z'
'y, x+1/2, z+1/2'
'-y-1/4, x, -z-1/4'
'y-1/2, -x-1/4, -z+1/4'
'-x-3/4, -z+1/4, y'
'x-1/2, -z-1/4, -y+1/4'
'x, z+1/2, y+1/2'
'-x-1/4, z, -y-1/4'
'-z-3/4, -y+1/4, x'
'-z-1/4, y, -x-1/4'
'z-1/2, -y-1/4, -x+1/4'
'z, y+1/2, x+1/2'
'-x+1/2, -y, -z+1/2'
'x-1/4, y-1/4, -z'
'x+1/4, -y-1/2, z-1/4'
'-x, y-3/4, z+1/4'
'-z+1/2, -x, -y+1/2'
'-z, x-3/4, y+1/4'
'z-1/4, x-1/4, -y'
'z+1/4, -x-1/2, y-1/4'
'-y+1/2, -z, -x+1/2'
'y+1/4, -z-1/2, x-1/4'
'-y, z-3/4, x+1/4'
'y-1/4, z-1/4, -x'
'-y-1/4, -x-1/4, z'
'y+1/2, x, z+1/2'
'-y+1/4, x-1/2, -z-1/4'
'y, -x-3/4, -z+1/4'
'-x-1/4, -z-1/4, y'
'x, -z-3/4, -y+1/4'
'x+1/2, z, y+1/2'
'-x+1/4, z-1/2, -y-1/4'
'-z-1/4, -y-1/4, x'
'-z+1/4, y-1/2, -x-1/4'
'z, -y-3/4, -x+1/4'
'z+1/2, y, x+1/2'
'-x+1/2, -y+1/2, -z'
'x-1/4, y+1/4, -z-1/2'
'x+1/4, -y, z-3/4'
'-x, y-1/4, z-1/4'
'-z+1/2, -x+1/2, -y'
'-z, x-1/4, y-1/4'
'z-1/4, x+1/4, -y-1/2'
'z+1/4, -x, y-3/4'
'-y+1/2, -z+1/2, -x'
'y+1/4, -z, x-3/4'
'-y, z-1/4, x-1/4'
'y-1/4, z+1/4, -x-1/2'
'-y-1/4, -x+1/4, z-1/2'
'y+1/2, x+1/2, z'
'-y+1/4, x, -z-3/4'
'y, -x-1/4, -z-1/4'
'-x-1/4, -z+1/4, y-1/2'
'x, -z-1/4, -y-1/4'
'x+1/2, z+1/2, y'
'-x+1/4, z, -y-3/4'
'-z-1/4, -y+1/4, x-1/2'
'-z+1/4, y, -x-3/4'
'z, -y-1/4, -x-1/4'
'z+1/2, y+1/2, x'

loop_
_atom_site_label
_atom_site_type_symbol
_atom_site_fract_x
_atom_site_fract_y
_atom_site_fract_z
_atom_site_U_iso_or_equiv
_atom_site_adp_type
_atom_site_occupancy
_atom_site_site_symmetry_order
_atom_site_calc_flag
_atom_site_refinement_flags_posn
_atom_site_refinement_flags_adp
_atom_site_refinement_flags_occupancy
_atom_site_disorder_assembly
_atom_site_disorder_group
Zr1 Zr 0.52235(2) 0.45304(2) 0.45304(2) 0.0231(2) Uani 1 2 d S T P . .
O1 O 0.4718(3) 0.4718(3) 0.4718(3) 0.027(5) Uani 0.5 6 d S T P . 1
O2 O 0.49582(8) 0.45077(8) 0.39634(8) 0.0285(7) Uani 1 1 d . . . . .
C3 C 0.46751(12) 0.46751(12) 0.38222(17) 0.0279(12) Uani 1 2 d S T P . .
C5 C 0.46812(19) 0.41969(14) 0.33031(14) 0.0315(14) Uani 1 2 d S T P . .
C15 C 0.45209(13) 0.45209(13) 0.34628(18) 0.0310(14) Uani 1 2 d S T P . .
O3 O 0.5516(3) 0.4887(3) 0.4887(3) 0.026(3) Uani 0.5 2 d S T P . 2
S1 S 0.5961(3) 0.4266(2) 0.4266(2) 0.055(3) Uani 0.2 2 d S T P . .
O5 O 0.4627(3) 0.4627(3) 0.4627(3) 0.022(4) Uani 0.5 6 d S T P . 2
O7 O 0.5657(3) 0.4853(3) 0.4853(3) 0.021(3) Uani 0.5 2 d S T P . 1
O8 O 0.6097(14) 0.4007(10) 0.4007(10) 0.113(15) Uiso 0.2 2 d S T P . .
O10 O 0.5705(5) 0.4116(4) 0.4621(6) 0.038(3) Uani 0.5 1 d . . P . .
O11 O 0.5666(7) 0.4075(7) 0.4587(8) 0.087(8) Uani 0.5 1 d . . P . .
O4 O 0.254(3) 0.254(3) 0.254(3) 0.26(6) Uiso 0.25 6 d S T P . .
O14 O 0.6693(11) 0.4367(11) 0.5347(10) 0.157(13) Uiso 0.25 1 d . . P . .
O15 O 0.6316(13) 0.4474(9) 0.4474(9) 0.121(14) Uiso 0.25 2 d S T P . 1
S2 S 0.5949(2) 0.4051(2) 0.5000 0.093(6) Uani 0.2 2 d S T P . .
O13 O 0.3750 0.3970(11) 0.3750 0.11(2) Uiso 0.25 4 d S T P . .
H5 H 0.491(3) 0.4082(19) 0.3418(19) 0.07(3) Uiso 1 2 d S T P . .
O6 O 0.4109(16) 0.4109(16) 0.4109(16) 0.17(4) Uiso 0.25 6 d S T P . .
O9 O 0.6413(12) 0.4472(11) 0.4839(11) 0.129(13) Uiso 0.2 1 d . . P A 2

loop_
_atom_site_aniso_label
_atom_site_aniso_U_11
_atom_site_aniso_U_22
_atom_site_aniso_U_33
_atom_site_aniso_U_23
_atom_site_aniso_U_13
_atom_site_aniso_U_12
Zr1 0.0239(3) 0.0227(2) 0.0227(2) -0.0031(2) -0.00274(14) -0.00274(14)
O1 0.027(5) 0.027(5) 0.027(5) -0.005(5) -0.005(5) -0.005(5)
O2 0.0272(16) 0.0308(16) 0.0275(15) -0.0035(12) -0.0064(12) 0.0047(13)
C3 0.0282(19) 0.0282(19) 0.027(3) -0.0023(17) -0.0023(17) -0.004(2)
C5 0.032(3) 0.031(2) 0.031(2) -0.009(3) -0.009(2) 0.009(2)
C15 0.031(2) 0.031(2) 0.031(3) -0.0074(19) -0.0074(19) 0.005(3)
O3 0.016(7) 0.030(4) 0.030(4) -0.001(4) -0.002(4) -0.002(4)
S1 0.035(5) 0.065(4) 0.065(4) -0.007(5) 0.008(3) 0.008(3)
O5 0.022(4) 0.022(4) 0.022(4) 0.000(5) 0.000(5) 0.000(5)
O7 0.017(6) 0.022(3) 0.022(3) -0.002(4) -0.001(4) -0.001(4)
O10 0.031(7) 0.017(4) 0.067(7) 0.007(5) 0.000(5) 0.010(5)
O11 0.023(6) 0.079(12) 0.158(18) -0.042(9) 0.003(8) -0.011(6)
S2 0.115(9) 0.115(9) 0.049(6) -0.030(7) -0.030(7) 0.095(10)

loop_
_atom_type_symbol
_atom_type_description
_atom_type_scat_dispersion_real
_atom_type_scat_dispersion_imag
_atom_type_scat_source
C C 0.0040 0.0020 'International Tables Vol C Tables 4.2.6.8 and 6.1.1.4'
H H 0.0000 0.0000 'International Tables Vol C Tables 4.2.6.8 and 6.1.1.4'
O O 0.0140 0.0070 'International Tables Vol C Tables 4.2.6.8 and 6.1.1.4'
S S 0.1420 0.1480 'International Tables Vol C Tables 4.2.6.8 and 6.1.1.4'
Zr Zr -1.8230 0.6800 'International Tables Vol C Tables 4.2.6.8 and 6.1.1.4'

loop_
_geom_angle_atom_site_label_1
_geom_angle_atom_site_label_2
_geom_angle_atom_site_label_3
_geom_angle
_geom_angle_site_symmetry_1
_geom_angle_site_symmetry_3
O1 Zr1 O2 86.2(4) . .
O1 Zr1 O2 86.2(4) . 115
O1 Zr1 O7 105.9(6) . .
O1 Zr1 O10 146.1(4) . .
O1 Zr1 O10 146.1(4) . 115
O1 Zr1 O11 145.1(7) . .
O1 Zr1 O11 145.1(7) . 115
O2 Zr1 O2 75.82(16) . 115
O2 Zr1 O7 140.75(11) 115 .
O2 Zr1 O7 140.75(11) . .
O2 Zr1 O10 74.8(5) . 115
O2 Zr1 O10 74.8(5) 115 .
O2 Zr1 O10 115.0(6) . .
O2 Zr1 O10 115.0(6) 115 115
O2 Zr1 O11 69.5(6) 115 .
O2 Zr1 O11 69.5(6) . 115
O2 Zr1 O11 110.4(8) 115 115
O2 Zr1 O11 110.4(8) . .
O3 Zr1 O2 143.6(4) 105_666 115
O3 Zr1 O2 83.4(4) 105_666 .
O3 Zr1 O2 143.6(4) 101_666 .
O3 Zr1 O2 142.03(8) . .
O3 Zr1 O2 142.03(8) . 115
O3 Zr1 O2 83.4(4) 101_666 115
O3 Zr1 O3 96.8(6) 101_666 105_666
O3 Zr1 O3 62.8(4) . 101_666
O3 Zr1 O3 62.8(4) . 105_666
O3 Zr1 O5 107.2(6) . .
O3 Zr1 O5 71.1(5) 101_666 .
O3 Zr1 O5 71.1(5) 105_666 .
O3 Zr1 O10 87.2(6) 101_666 .
O3 Zr1 O10 86.1(6) . .
O3 Zr1 O10 87.2(6) 105_666 115
O3 Zr1 O10 86.1(6) . 115
O3 Zr1 O10 141.6(6) 101_666 115
O3 Zr1 O10 141.6(6) 105_666 .
O3 Zr1 O11 92.0(8) . 115
O3 Zr1 O11 89.2(8) 105_666 115
O3 Zr1 O11 146.8(7) 105_666 .
O3 Zr1 O11 89.2(8) 101_666 .
O3 Zr1 O11 146.8(7) 101_666 115
O3 Zr1 O11 92.0(8) . .
O5 Zr1 O2 74.7(4) . 115
O5 Zr1 O2 74.7(4) . .
O5 Zr1 O10 144.2(4) . 115
O5 Zr1 O10 144.2(5) . .
O5 Zr1 O11 140.8(7) . .
O5 Zr1 O11 140.8(7) . 115
O7 Zr1 O10 75.1(6) . 115
O7 Zr1 O10 75.1(6) . .
O7 Zr1 O11 81.0(7) . 115
O7 Zr1 O11 81.0(7) . .
O10 Zr1 O10 67.6(8) 115 .
O11 Zr1 O10 68.7(4) . 115
O11 Zr1 O10 5.9(12) 115 115
O11 Zr1 O10 68.7(4) 115 .
O11 Zr1 O10 6.0(12) . .
O11 Zr1 O11 69.2(13) 115 .
Zr1 O1 Zr1 118.3(2) 5 9
Zr1 O1 Zr1 118.3(2) 5 .
Zr1 O1 Zr1 118.3(2) 9 .
C3 O2 Zr1 132.5(3) . .
O2 C3 O2 125.7(6) 110 .
O2 C3 C15 117.1(3) 110 .
O2 C3 C15 117.1(3) . .
C15 C5 C15 119.8(6) 59_455 .
C5 C15 C3 119.8(3) . .
C5 C15 C3 119.8(3) 80_545 .
C5 C15 C5 120.2(6) . 80_545
Zr1 O3 Zr1 116.5(4) . 105_666
Zr1 O3 Zr1 116.5(4) . 101_666
Zr1 O3 Zr1 111.0(7) 105_666 101_666
O8 S1 Zr1 137(2) . .
O8 S1 O10 119.1(13) . .
O8 S1 O10 119.1(13) . 115
O8 S1 O11 113.4(16) . .
O8 S1 O11 113.4(16) . 115
O8 S1 O15 109(3) . .
O10 S1 Zr1 50.6(5) 115 .
O10 S1 Zr1 50.6(5) . .
O10 S1 O10 101.0(11) . 115
O10 S1 O11 100.6(7) . 115
O10 S1 O11 8.0(17) 115 115
O10 S1 O11 100.6(7) 115 .
O10 S1 O11 8.0(17) . .
O10 S1 O15 103.0(13) . .
O10 S1 O15 103.0(13) 115 .
O11 S1 Zr1 50.2(8) . .
O11 S1 Zr1 50.2(8) 115 .
O11 S1 O11 99.0(17) 115 .
O15 S1 Zr1 113.4(16) . .
O15 S1 O11 110.7(14) . .
O15 S1 O11 110.7(14) . 115
Zr1 O5 Zr1 106.4(5) 5 9
Zr1 O5 Zr1 106.4(5) 5 .
Zr1 O5 Zr1 106.4(5) 9 .
Zr1 O7 Zr1 103.2(4) . 105_666
Zr1 O7 Zr1 103.2(4) . 101_666
Zr1 O7 Zr1 98.1(5) 105_666 101_666
S1 O10 Zr1 95.6(6) . .
S2 O10 Zr1 127.7(12) . .
S2 O10 S1 112.9(12) . .
S1 O11 Zr1 94.8(10) . .
S1 O11 S2 103.0(14) . .
S2 O11 Zr1 119.9(15) . .
O10 S2 O10 122.7(14) . 14_666
O10 S2 O11 5.8(13) . .
O10 S2 O11 125.4(8) 14_666 .
O10 S2 O11 125.4(8) . 14_666
O10 S2 O11 5.8(13) 14_666 14_666
O11 S2 O11 128.7(18) . 14_666
O13 O13 O13 60.006(1) 82_545 54_455
O13 O13 O13 90.010(3) 82_545 9
O13 O13 O13 60.006(3) 54_455 9
O13 O13 O13 60.006(1) 82_545 5
O13 O13 O13 90.010(6) 54_455 5
O13 O13 O13 60.006(3) 9 5
O13 O13 O13 45.005(1) 82_545 26_554
O13 O13 O13 45.005(4) 54_455 26_554
O13 O13 O13 45.005(4) 9 26_554
O13 O13 O13 45.005(4) 5 26_554

loop_
_geom_bond_atom_site_label_1
_geom_bond_atom_site_label_2
_geom_bond_distance
_geom_bond_site_symmetry_2
Zr1 O1 2.017(3) .
Zr1 O2 2.213(3) .
Zr1 O2 2.213(3) 115
Zr1 O3 2.061(17) .
Zr1 O3 2.100(9) 101_666
Zr1 O3 2.100(9) 105_666
Zr1 O5 2.162(7) .
Zr1 O7 2.224(15) .
Zr1 O10 2.267(14) 115
Zr1 O10 2.267(14) .
Zr1 O11 2.25(2) .
Zr1 O11 2.25(2) 115
O1 Zr1 2.017(3) 5
O1 Zr1 2.017(3) 9
O2 C3 1.264(4) .
C3 O2 1.264(4) 110
C3 C15 1.485(8) .
C5 C15 1.396(4) 59_455
C5 C15 1.396(4) .
C15 C5 1.396(4) 80_545
O3 Zr1 2.100(9) 105_666
O3 Zr1 2.100(9) 101_666
S1 O8 1.38(5) .
S1 O10 1.634(19) .
S1 O10 1.634(19) 115
S1 O11 1.68(3) .
S1 O11 1.68(3) 115
S1 O15 1.63(5) .
O5 Zr1 2.162(7) 5
O5 Zr1 2.162(7) 9
O7 Zr1 2.291(9) 105_666
O7 Zr1 2.291(9) 101_666
O10 S2 1.608(19) .
O11 S2 1.77(3) .
S2 O10 1.609(19) 14_666
S2 O11 1.77(3) 14_666
O13 O13 1.10(5) 82_545
O13 O13 1.10(5) 54_455
O13 O13 1.10(5) 9
O13 O13 1.10(5) 5
O13 O13 1.56(8) 26_554

loop_
_geom_torsion_atom_site_label_1
_geom_torsion_atom_site_label_2
_geom_torsion_atom_site_label_3
_geom_torsion_atom_site_label_4
_geom_torsion
_geom_torsion_site_symmetry_1
_geom_torsion_site_symmetry_4
Zr1 O2 C3 O2 13.6(10) . 110
Zr1 O2 C3 C15 -165.2(4) . .
Zr1 S1 O10 S2 -135.1(16) . .
Zr1 S1 O11 S2 -122.2(17) . .
Zr1 O10 S2 O10 -1.9(7) . 14_666
Zr1 O10 S2 O11 -8(2) . 14_666
Zr1 O10 S2 O11 119(15) . .
Zr1 O11 S2 O10 -54(14) . .
Zr1 O11 S2 O10 9(2) . 14_666
Zr1 O11 S2 O11 3.3(8) . 14_666
O2 C3 C15 C5 176.7(6) . 80_545
O2 C3 C15 C5 -176.7(6) 110 .
O2 C3 C15 C5 2.1(9) . .
O2 C3 C15 C5 -2.1(9) 110 80_545
C15 C5 C15 C3 175.7(5) 59_455 .
C15 C5 C15 C5 1.2(15) 59_455 80_545
S1 O10 S2 O10 115.6(12) . 14_666
S1 O10 S2 O11 -124(16) . .
S1 O10 S2 O11 109.5(15) . 14_666
S1 O11 S2 O10 50(14) . .
S1 O11 S2 O10 112.6(16) . 14_666
S1 O11 S2 O11 106.7(12) . 14_666
O8 S1 O10 Zr1 -129(2) . .
O8 S1 O10 S2 96(3) . .
O8 S1 O11 Zr1 -133(2) . .
O8 S1 O11 S2 105(2) . .
O10 S1 O10 Zr1 3.5(17) 115 .
O10 S1 O10 S2 -131.6(7) 115 .
O10 S1 O11 Zr1 89(9) . .
O10 S1 O11 Zr1 -4.6(8) 115 .
O10 S1 O11 S2 -126.8(16) 115 .
O10 S1 O11 S2 -33(8) . .
O11 S1 O10 Zr1 -84(9) . .
O11 S1 O10 Zr1 -4.6(8) 115 .
O11 S1 O10 S2 141(9) . .
O11 S1 O10 S2 -139.7(18) 115 .
O11 S1 O11 Zr1 -13(2) 115 .
O11 S1 O11 S2 -134.7(9) 115 .
O15 S1 O10 Zr1 109.8(14) . .
O15 S1 O10 S2 -25.4(17) . .
O15 S1 O11 Zr1 103.7(16) . .
O15 S1 O11 S2 -18(2) . .
